data_2224978
loop_
_publ_author_name
'An, Zhe'
'Zhu, Ling'

_publ_section_title
Poly[bis[\m~2~-8-ethyl-5-oxo-2-(piperazin-1-yl)-5,8-dihydropyrido[2,3-<i>d</i>]pyrimidine-6-carboxylato]nickel(II)]
_journal_coeditor_code HB5292
_journal_issue 2
_journal_name_full 'Acta Crystallographica Section E'
_journal_page_first m123
_journal_paper_doi 10.1107/S1600536809055408
_journal_volume 66
_journal_year 2010
_chemical_formula_iupac '[Ni (C14 H16 N5 O3)2]'
_chemical_formula_moiety 'C28 H32 N10 Ni O6'
_chemical_formula_sum 'C28 H32 N10 Ni O6'
_chemical_formula_weight 663.35
_chemical_name_systematic
;
Poly[bis[\m~2~-8-ethyl-5-oxo-2-(piperazin-1-yl)-5,8-
dihydropyrido[2,3-<i>d</i>]pyrimidine-6-carboxylato]nickel(II)]
;
_space_group_IT_number 14
_symmetry_cell_setting monoclinic
_symmetry_space_group_name_Hall '-P 2ybc'
_symmetry_space_group_name_H-M 'P 1 21/c 1'
_atom_sites_solution_hydrogens geom
_atom_sites_solution_primary direct
_atom_sites_solution_secondary difmap
_audit_creation_method SHELXL-97
_cell_angle_alpha 90.00
_cell_angle_beta 101.846(2)
_cell_angle_gamma 90.00
_cell_formula_units_Z 2
_cell_length_a 6.1249(6)
_cell_length_b 21.250(2)
_cell_length_c 12.5511(12)
_cell_measurement_reflns_used 3258
_cell_measurement_temperature 296(2)
_cell_measurement_theta_max 28.25
_cell_measurement_theta_min 2.53
_cell_volume 1598.8(3)
_computing_cell_refinement 'SAINT-Plus (Bruker, 2004)'
_computing_data_collection 'APEX2 (Bruker, 2004)'
_computing_data_reduction 'SAINT-Plus (Bruker, 2004)'
_computing_molecular_graphics 'SHELXTL (Sheldrick, 2008)'
_computing_publication_material 'SHELXTL (Sheldrick, 2008)'
_computing_structure_refinement 'SHELXL97 (Sheldrick, 2008)'
_computing_structure_solution 'SHELXS97 (Sheldrick, 2008)'
_diffrn_ambient_temperature 296(2)
_diffrn_measured_fraction_theta_full 0.967
_diffrn_measured_fraction_theta_max 0.967
_diffrn_measurement_device_type 'Bruker APEXII CCD'
_diffrn_measurement_method '\f and \w scans'
_diffrn_radiation_monochromator graphite
_diffrn_radiation_source 'fine-focus sealed tube'
_diffrn_radiation_type MoK\a
_diffrn_radiation_wavelength 0.71073
_diffrn_reflns_av_R_equivalents 0.0341
_diffrn_reflns_av_sigmaI/netI 0.0499
_diffrn_reflns_limit_h_max 7
_diffrn_reflns_limit_h_min -7
_diffrn_reflns_limit_k_max 23
_diffrn_reflns_limit_k_min -25
_diffrn_reflns_limit_l_max 9
_diffrn_reflns_limit_l_min -14
_diffrn_reflns_number 7593
_diffrn_reflns_theta_full 25.10
_diffrn_reflns_theta_max 25.10
_diffrn_reflns_theta_min 2.53
_diffrn_standards_decay_% 0
_diffrn_standards_interval_count 0
_diffrn_standards_interval_time 0
_diffrn_standards_number 0
_exptl_absorpt_coefficient_mu 0.663
_exptl_absorpt_correction_T_max 0.868
_exptl_absorpt_correction_T_min 0.764
_exptl_absorpt_correction_type multi-scan
_exptl_absorpt_process_details '(SADABS; Bruker, 2004)'
_exptl_crystal_colour green
_exptl_crystal_density_diffrn 1.378
_exptl_crystal_density_method 'not measured'
_exptl_crystal_description prism
_exptl_crystal_F_000 692
_exptl_crystal_size_max 0.43
_exptl_crystal_size_mid 0.28
_exptl_crystal_size_min 0.22
_refine_diff_density_max 0.891
_refine_diff_density_min -0.387
_refine_ls_extinction_method none
_refine_ls_goodness_of_fit_ref 1.003
_refine_ls_hydrogen_treatment noref
_refine_ls_matrix_type full
_refine_ls_number_parameters 209
_refine_ls_number_reflns 2762
_refine_ls_number_restraints 1
_refine_ls_restrained_S_all 1.003
_refine_ls_R_factor_all 0.0769
_refine_ls_R_factor_gt 0.0658
_refine_ls_shift/su_max 0.007
_refine_ls_shift/su_mean 0.001
_refine_ls_structure_factor_coef Fsqd
_refine_ls_weighting_details 'calc w=1/[\s^2^(Fo^2^)+(0.1220P)^2^+2.8827P] where P=(Fo^2^+2Fc^2^)/3'
_refine_ls_weighting_scheme calc
_refine_ls_wR_factor_gt 0.1884
_refine_ls_wR_factor_ref 0.1994
_reflns_number_gt 2389
_reflns_number_total 2762
_reflns_threshold_expression I>2\s(I)
_cod_data_source_file hb5292.cif
_cod_data_source_block I
_cod_depositor_comments
;
The following automatic conversions were performed:
'_symmetry_cell_setting' value 'Monoclinic' changed to 'monoclinic'
according to '/home/saulius/struct/CIF-dictionaries/cif_core.dic'
dictionary named 'cif_core.dic' version 2.4.1 from 2010-06-29.

Automatic conversion script
Id: cif_fix_enum 1527 2010-12-29 10:47:43Z saulius 

The following automatic conversions were performed:

'_symmetry_cell_setting' value 'Monoclinic' changed to 'monoclinic'
according to /home/saulius/struct/CIF-dictionaries/cif_core.dic
dictionary named 'cif_core.dic' version 2.4.1 from 2010-06-29.

Automatic conversion script
Id: cif_fix_values 1715 2011-07-08 13:25:40Z adriana 
;
_cod_original_sg_symbol_H-M 'P 21/c'
_cod_database_code 2224978
_cod_database_fobs_code 2224978

loop_
_symmetry_equiv_pos_as_xyz
'x, y, z'
'-x, y+1/2, -z+1/2'
'-x, -y, -z'
'x, -y-1/2, z-1/2'

loop_
_atom_site_type_symbol
_atom_site_label
_atom_site_fract_x
_atom_site_fract_y
_atom_site_fract_z
_atom_site_U_iso_or_equiv
_atom_site_adp_type
_atom_site_calc_flag
_atom_site_refinement_flags
_atom_site_occupancy
_atom_site_disorder_assembly
_atom_site_disorder_group
Ni Ni1 0.5000 0.5000 0.5000 0.0219(3) Uani d S 1 . .
C C1 0.7141(7) 0.47283(19) 0.3080(4) 0.0293(9) Uani d . 1 . .
C C2 0.5607(7) 0.41749(19) 0.2771(3) 0.0310(9) Uani d . 1 . .
C C3 0.3908(6) 0.39745(18) 0.3348(3) 0.0250(8) Uani d . 1 . .
C C4 0.2685(7) 0.34232(19) 0.2900(3) 0.0287(9) Uani d . 1 . .
C C5 0.0880(8) 0.3175(2) 0.3310(4) 0.0380(11) Uani d . 1 . .
H H5 0.0416 0.3397 0.3863 0.046 Uiso calc R 1 . .
C C6 0.0596(7) 0.2340(2) 0.2186(4) 0.0310(9) Uani d . 1 . .
C C7 0.3168(7) 0.3083(2) 0.2024(4) 0.0333(10) Uani d . 1 . .
C C8 0.5934(9) 0.3829(2) 0.1908(4) 0.0448(12) Uani d . 1 . .
H H8 0.7017 0.3972 0.1544 0.054 Uiso calc R 1 . .
C C9 0.5451(11) 0.2956(3) 0.0587(6) 0.0655(18) Uani d . 1 . .
H H9A 0.7027 0.3014 0.0599 0.079 Uiso calc R 1 . .
H H9B 0.5179 0.2510 0.0652 0.079 Uiso calc R 1 . .
C C10 0.4140(17) 0.3190(6) -0.0446(8) 0.0426(8) Uani d . 1 . .
H H10A 0.2601 0.3080 -0.0501 0.168 Uiso calc R 1 . .
H H10B 0.4681 0.3005 -0.1039 0.168 Uiso calc R 1 . .
H H10C 0.4278 0.3640 -0.0473 0.168 Uiso calc R 1 . .
C C11 -0.1716(9) 0.1431(2) 0.2519(4) 0.0462(13) Uani d . 1 . .
H H11A -0.2457 0.1731 0.2908 0.055 Uiso calc R 1 . .
H H11B -0.0778 0.1164 0.3051 0.055 Uiso calc R 1 . .
C C12 -0.3438(8) 0.1034(2) 0.1784(4) 0.0375(10) Uani d . 1 . .
H H12A -0.4224 0.0785 0.2233 0.045 Uiso calc R 1 . .
H H12B -0.4517 0.1311 0.1343 0.045 Uiso calc R 1 . .
C C13 0.0646(7) 0.1360(2) 0.1181(4) 0.0330(10) Uani d . 1 . .
H H13A 0.1711 0.1080 0.1622 0.040 Uiso calc R 1 . .
H H13B 0.1435 0.1611 0.0735 0.040 Uiso calc R 1 . .
C C14 -0.1164(7) 0.0976(2) 0.0452(4) 0.0297(9) Uani d . 1 . .
H H14A -0.2129 0.1259 -0.0039 0.036 Uiso calc R 1 . .
H H14B -0.0469 0.0694 0.0013 0.036 Uiso calc R 1 . .
H H5N -0.163(7) 0.035(2) 0.152(3) 0.044 Uiso d D 1 . .
N N1 0.4839(7) 0.3299(2) 0.1527(3) 0.0454(11) Uani d . 1 . .
N N2 0.2161(6) 0.25401(17) 0.1666(3) 0.0354(9) Uani d . 1 . .
N N3 -0.0183(7) 0.26577(19) 0.2969(4) 0.0427(10) Uani d . 1 . .
N N4 -0.0326(6) 0.17705(17) 0.1881(3) 0.0327(8) Uani d . 1 . .
N N5 -0.2530(5) 0.06053(15) 0.1053(3) 0.0262(7) Uani d D 1 . .
O O1 0.3477(5) 0.42282(13) 0.4188(2) 0.0288(7) Uani d . 1 . .
O O2 0.6982(5) 0.50474(11) 0.3906(2) 0.0270(7) Uani d . 1 . .
O O3 0.8546(7) 0.4840(2) 0.2525(3) 0.0579(11) Uani d . 1 . .

loop_
_atom_site_aniso_label
_atom_site_aniso_U_11
_atom_site_aniso_U_22
_atom_site_aniso_U_33
_atom_site_aniso_U_12
_atom_site_aniso_U_13
_atom_site_aniso_U_23
Ni1 0.0256(4) 0.0139(4) 0.0257(4) -0.0008(2) 0.0040(3) -0.0028(3)
C1 0.032(2) 0.022(2) 0.034(2) -0.0029(17) 0.0055(18) -0.0007(17)
C2 0.041(2) 0.022(2) 0.031(2) -0.0069(17) 0.0088(18) -0.0052(17)
C3 0.0291(19) 0.0178(18) 0.026(2) -0.0008(15) 0.0020(16) -0.0002(16)
C4 0.034(2) 0.023(2) 0.030(2) -0.0027(17) 0.0072(17) -0.0047(17)
C5 0.040(2) 0.032(2) 0.046(3) -0.0112(19) 0.019(2) -0.019(2)
C6 0.032(2) 0.024(2) 0.038(2) -0.0061(17) 0.0082(18) -0.0090(18)
C7 0.041(2) 0.028(2) 0.034(2) -0.0039(18) 0.0117(19) -0.0074(18)
C8 0.059(3) 0.037(3) 0.043(3) -0.017(2) 0.022(2) -0.012(2)
C9 0.077(4) 0.060(4) 0.068(4) -0.025(3) 0.034(3) -0.018(3)
C10 0.0396(18) 0.047(2) 0.0409(17) 0.0122(15) 0.0083(14) 0.0059(15)
C11 0.052(3) 0.041(3) 0.053(3) -0.025(2) 0.028(2) -0.021(2)
C12 0.039(2) 0.031(2) 0.045(3) -0.0097(19) 0.015(2) -0.011(2)
C13 0.029(2) 0.029(2) 0.045(2) -0.0055(17) 0.0152(19) -0.0153(19)
C14 0.032(2) 0.0219(19) 0.037(2) -0.0034(16) 0.0120(18) -0.0042(17)
N1 0.061(3) 0.040(2) 0.042(2) -0.025(2) 0.026(2) -0.0145(18)
N2 0.047(2) 0.0271(18) 0.035(2) -0.0156(16) 0.0169(17) -0.0112(16)
N3 0.044(2) 0.030(2) 0.057(3) -0.0140(17) 0.0198(19) -0.0192(19)
N4 0.0348(18) 0.0239(18) 0.042(2) -0.0081(15) 0.0143(16) -0.0121(16)
N5 0.0275(17) 0.0193(16) 0.0303(18) -0.0026(13) 0.0020(14) -0.0004(14)
O1 0.0317(15) 0.0215(14) 0.0351(16) -0.0043(11) 0.0111(12) -0.0069(12)
O2 0.0329(16) 0.0184(14) 0.0298(16) 0.0003(11) 0.0066(12) -0.0026(11)
O3 0.069(3) 0.061(2) 0.055(2) -0.037(2) 0.040(2) -0.026(2)

loop_
_atom_type_symbol
_atom_type_description
_atom_type_scat_dispersion_real
_atom_type_scat_dispersion_imag
_atom_type_scat_source
C C 0.0033 0.0016 'International Tables Vol C Tables 4.2.6.8 and 6.1.1.4'
H H 0.0000 0.0000 'International Tables Vol C Tables 4.2.6.8 and 6.1.1.4'
N N 0.0061 0.0033 'International Tables Vol C Tables 4.2.6.8 and 6.1.1.4'
O O 0.0106 0.0060 'International Tables Vol C Tables 4.2.6.8 and 6.1.1.4'
Ni Ni 0.3393 1.1124 'International Tables Vol C Tables 4.2.6.8 and 6.1.1.4'

loop_
_geom_angle_atom_site_label_1
_geom_angle_atom_site_label_2
_geom_angle_atom_site_label_3
_geom_angle_site_symmetry_1
_geom_angle_site_symmetry_3
_geom_angle
_geom_angle_publ_flag
O2 Ni1 O2 3_666 . 180.0 ?
O2 Ni1 O1 3_666 3_666 88.73(11) ?
O2 Ni1 O1 . 3_666 91.27(11) ?
O2 Ni1 O1 3_666 . 91.27(11) ?
O2 Ni1 O1 . . 88.73(11) ?
O1 Ni1 O1 3_666 . 180.0 ?
O2 Ni1 N5 3_666 2 90.14(12) ?
O2 Ni1 N5 . 2 89.86(12) ?
O1 Ni1 N5 3_666 2 91.00(11) ?
O1 Ni1 N5 . 2 89.00(11) ?
O2 Ni1 N5 3_666 4_666 89.86(12) ?
O2 Ni1 N5 . 4_666 90.14(12) ?
O1 Ni1 N5 3_666 4_666 89.00(11) ?
O1 Ni1 N5 . 4_666 91.00(11) ?
N5 Ni1 N5 2 4_666 180.0 ?
O3 C1 O2 . . 122.8(4) ?
O3 C1 C2 . . 118.4(4) ?
O2 C1 C2 . . 118.9(4) ?
C8 C2 C3 . . 118.6(4) ?
C8 C2 C1 . . 116.2(4) ?
C3 C2 C1 . . 125.1(4) ?
O1 C3 C4 . . 119.5(4) ?
O1 C3 C2 . . 126.1(4) ?
C4 C3 C2 . . 114.4(4) ?
C7 C4 C5 . . 113.6(4) ?
C7 C4 C3 . . 123.4(4) ?
C5 C4 C3 . . 122.9(4) ?
N3 C5 C4 . . 124.7(4) ?
N3 C5 H5 . . 117.6 ?
C4 C5 H5 . . 117.6 ?
N2 C6 N4 . . 116.5(4) ?
N2 C6 N3 . . 126.2(4) ?
N4 C6 N3 . . 117.4(4) ?
N2 C7 N1 . . 117.8(4) ?
N2 C7 C4 . . 123.5(4) ?
N1 C7 C4 . . 118.6(4) ?
N1 C8 C2 . . 126.3(5) ?
N1 C8 H8 . . 116.9 ?
C2 C8 H8 . . 116.9 ?
C10 C9 N1 . . 110.6(7) ?
C10 C9 H9A . . 109.5 ?
N1 C9 H9A . . 109.5 ?
C10 C9 H9B . . 109.5 ?
N1 C9 H9B . . 109.5 ?
H9A C9 H9B . . 108.1 ?
C9 C10 H10A . . 109.5 ?
C9 C10 H10B . . 109.5 ?
H10A C10 H10B . . 109.5 ?
C9 C10 H10C . . 109.5 ?
H10A C10 H10C . . 109.5 ?
H10B C10 H10C . . 109.5 ?
N4 C11 C12 . . 110.6(4) ?
N4 C11 H11A . . 109.5 ?
C12 C11 H11A . . 109.5 ?
N4 C11 H11B . . 109.5 ?
C12 C11 H11B . . 109.5 ?
H11A C11 H11B . . 108.1 ?
N5 C12 C11 . . 114.8(4) ?
N5 C12 H12A . . 108.6 ?
C11 C12 H12A . . 108.6 ?
N5 C12 H12B . . 108.6 ?
C11 C12 H12B . . 108.6 ?
H12A C12 H12B . . 107.6 ?
N4 C13 C14 . . 110.4(3) ?
N4 C13 H13A . . 109.6 ?
C14 C13 H13A . . 109.6 ?
N4 C13 H13B . . 109.6 ?
C14 C13 H13B . . 109.6 ?
H13A C13 H13B . . 108.1 ?
N5 C14 C13 . . 113.6(4) ?
N5 C14 H14A . . 108.8 ?
C13 C14 H14A . . 108.8 ?
N5 C14 H14B . . 108.8 ?
C13 C14 H14B . . 108.8 ?
H14A C14 H14B . . 107.7 ?
C8 N1 C7 . . 118.6(4) ?
C8 N1 C9 . . 119.9(4) ?
C7 N1 C9 . . 121.5(4) ?
C6 N2 C7 . . 115.9(4) ?
C5 N3 C6 . . 115.5(4) ?
C6 N4 C13 . . 120.5(4) ?
C6 N4 C11 . . 122.5(4) ?
C13 N4 C11 . . 113.0(3) ?
C14 N5 C12 . . 108.4(3) ?
C14 N5 Ni1 . 2_545 113.5(2) ?
C12 N5 Ni1 . 2_545 115.6(2) ?
C14 N5 H5N . . 109(3) ?
C12 N5 H5N . . 103(4) ?
Ni1 N5 H5N 2_545 . 107(3) ?
C3 O1 Ni1 . . 127.3(3) ?
C1 O2 Ni1 . . 134.0(3) ?

loop_
_geom_bond_atom_site_label_1
_geom_bond_atom_site_label_2
_geom_bond_site_symmetry_2
_geom_bond_distance
_geom_bond_publ_flag
Ni1 O2 3_666 2.013(3) ?
Ni1 O2 . 2.013(3) y
Ni1 O1 3_666 2.051(3) ?
Ni1 O1 . 2.051(3) y
Ni1 N5 2 2.207(3) y
Ni1 N5 4_666 2.207(3) ?
C1 O3 . 1.236(6) ?
C1 O2 . 1.260(5) ?
C1 C2 . 1.505(6) ?
C2 C8 . 1.358(6) ?
C2 C3 . 1.448(6) ?
C3 O1 . 1.260(5) ?
C3 C4 . 1.441(6) ?
C4 C7 . 1.398(6) ?
C4 C5 . 1.413(6) ?
C5 N3 . 1.305(6) ?
C5 H5 . 0.9300 ?
C6 N2 . 1.334(6) ?
C6 N4 . 1.357(5) ?
C6 N3 . 1.357(6) ?
C7 N2 . 1.341(6) ?
C7 N1 . 1.382(6) ?
C8 N1 . 1.348(6) ?
C8 H8 . 0.9300 ?
C9 C10 . 1.464(12) ?
C9 N1 . 1.498(7) ?
C9 H9A . 0.9700 ?
C9 H9B . 0.9700 ?
C10 H10A . 0.9600 ?
C10 H10B . 0.9600 ?
C10 H10C . 0.9600 ?
C11 N4 . 1.472(6) ?
C11 C12 . 1.509(6) ?
C11 H11A . 0.9700 ?
C11 H11B . 0.9700 ?
C12 N5 . 1.480(6) ?
C12 H12A . 0.9700 ?
C12 H12B . 0.9700 ?
C13 N4 . 1.450(5) ?
C13 C14 . 1.522(6) ?
C13 H13A . 0.9700 ?
C13 H13B . 0.9700 ?
C14 N5 . 1.467(5) ?
C14 H14A . 0.9700 ?
C14 H14B . 0.9700 ?
N5 Ni1 2_545 2.207(3) ?
N5 H5N . 0.90(4) ?

loop_
_geom_hbond_atom_site_label_D
_geom_hbond_atom_site_label_H
_geom_hbond_atom_site_label_A
_geom_hbond_site_symmetry_A
_geom_hbond_distance_DH
_geom_hbond_distance_HA
_geom_hbond_distance_DA
_geom_hbond_angle_DHA
N5 H5N O3 2_645 0.90(4) 2.29(4) 3.161(5) 163(5)

loop_
_geom_torsion_atom_site_label_1
_geom_torsion_atom_site_label_2
_geom_torsion_atom_site_label_3
_geom_torsion_atom_site_label_4
_geom_torsion_site_symmetry_1
_geom_torsion_site_symmetry_2
_geom_torsion_site_symmetry_3
_geom_torsion_site_symmetry_4
_geom_torsion
_geom_torsion_publ_flag
O3 C1 C2 C8 . . . . 1.5(7) ?
O2 C1 C2 C8 . . . . -176.7(4) ?
O3 C1 C2 C3 . . . . 178.7(4) ?
O2 C1 C2 C3 . . . . 0.6(6) ?
C8 C2 C3 O1 . . . . 176.7(4) ?
C1 C2 C3 O1 . . . . -0.5(7) ?
C8 C2 C3 C4 . . . . -1.8(6) ?
C1 C2 C3 C4 . . . . -178.9(4) ?
O1 C3 C4 C7 . . . . -174.8(4) ?
C2 C3 C4 C7 . . . . 3.8(6) ?
O1 C3 C4 C5 . . . . 5.1(6) ?
C2 C3 C4 C5 . . . . -176.4(4) ?
C7 C4 C5 N3 . . . . 4.1(7) ?
C3 C4 C5 N3 . . . . -175.8(5) ?
C5 C4 C7 N2 . . . . -5.8(7) ?
C3 C4 C7 N2 . . . . 174.0(4) ?
C5 C4 C7 N1 . . . . 177.2(4) ?
C3 C4 C7 N1 . . . . -2.9(7) ?
C3 C2 C8 N1 . . . . -1.0(8) ?
C1 C2 C8 N1 . . . . 176.4(5) ?
N4 C11 C12 N5 . . . . 52.7(6) ?
N4 C13 C14 N5 . . . . -56.3(5) ?
C2 C8 N1 C7 . . . . 2.0(8) ?
C2 C8 N1 C9 . . . . -177.7(6) ?
N2 C7 N1 C8 . . . . -177.2(5) ?
C4 C7 N1 C8 . . . . 0.0(7) ?
N2 C7 N1 C9 . . . . 2.6(8) ?
C4 C7 N1 C9 . . . . 179.8(5) ?
C10 C9 N1 C8 . . . . -89.8(8) ?
C10 C9 N1 C7 . . . . 90.4(7) ?
N4 C6 N2 C7 . . . . -175.6(4) ?
N3 C6 N2 C7 . . . . 5.9(7) ?
N1 C7 N2 C6 . . . . 178.4(4) ?
C4 C7 N2 C6 . . . . 1.4(7) ?
C4 C5 N3 C6 . . . . 2.0(8) ?
N2 C6 N3 C5 . . . . -7.5(8) ?
N4 C6 N3 C5 . . . . 174.0(4) ?
N2 C6 N4 C13 . . . . 11.1(6) ?
N3 C6 N4 C13 . . . . -170.2(4) ?
N2 C6 N4 C11 . . . . 167.2(4) ?
N3 C6 N4 C11 . . . . -14.2(7) ?
C14 C13 N4 C6 . . . . -147.5(4) ?
C14 C13 N4 C11 . . . . 54.4(5) ?
C12 C11 N4 C6 . . . . 149.6(4) ?
C12 C11 N4 C13 . . . . -52.7(6) ?
C13 C14 N5 C12 . . . . 54.2(5) ?
C13 C14 N5 Ni1 . . . 2_545 -176.1(3) ?
C11 C12 N5 C14 . . . . -53.0(5) ?
C11 C12 N5 Ni1 . . . 2_545 178.4(3) ?
C4 C3 O1 Ni1 . . . . 178.8(3) ?
C2 C3 O1 Ni1 . . . . 0.4(6) ?
O2 Ni1 O1 C3 3_666 . . . 179.7(3) ?
O2 Ni1 O1 C3 . . . . -0.3(3) ?
N5 Ni1 O1 C3 2 . . . 89.6(3) ?
N5 Ni1 O1 C3 4_666 . . . -90.4(3) ?
O3 C1 O2 Ni1 . . . . -178.7(4) ?
C2 C1 O2 Ni1 . . . . -0.7(6) ?
O1 Ni1 O2 C1 3_666 . . . -179.5(4) ?
O1 Ni1 O2 C1 . . . . 0.5(4) ?
N5 Ni1 O2 C1 2 . . . -88.5(4) ?
N5 Ni1 O2 C1 4_666 . . . 91.5(4) ?
